data_4120377
loop_
_publ_author_name
'Michal Jur\'i\<cek'
'Jonathan C. Barnes'
'Edward J. Dale'
'Wei-Guang Liu'
'Nathan L. Strutt'
'Carson J. Bruns'
'Nicolaas A. Vermeulen'
'Kala C. Ghooray'
'Amy A. Sarjeant'
'Charlotte L. Stern'
'Youssry Y. Botros'
'William A. Goddard'
'J. Fraser Stoddart'

_publ_section_title
;
 Ex2Box: Interdependent Modes of Binding in a Two-Nanometer-Long Synthetic
 Receptor
;
_journal_name_full 'Journal of the American Chemical Society'
_journal_page_first 12736
_journal_page_last 12746
_journal_paper_doi 10.1021/ja4052763
_journal_volume 135
_journal_year 2013
_chemical_formula_moiety 'C60 H48 N4, 0.5(C14 H8 O2), 4(F6 P), C2 H3 N'
_chemical_formula_sum 'C69 H55 F24 N5 O P4'
_chemical_formula_weight 1550.06
_chemical_name_systematic
;
 ?
;
_space_group_crystal_system monoclinic
_space_group_IT_number 14
_space_group_name_Hall '-P 2ybc'
_space_group_name_H-M_alt 'P 1 21/c 1'
_symmetry_space_group_name_Hall '-P 2ybc'
_symmetry_space_group_name_H-M 'P 1 21/c 1'
_atom_sites_solution_hydrogens geom
_atom_sites_solution_primary dual
_audit_creation_date 2012-11-30
_audit_creation_method
;
  Olex2 1.2
  (compiled Nov  5 2012 18:25:38, GUI svn.r4372)
;
_cell_angle_alpha 90
_cell_angle_beta 106.223(3)
_cell_angle_gamma 90
_cell_formula_units_Z 2
_cell_length_a 20.0817(7)
_cell_length_b 12.1032(4)
_cell_length_c 14.4581(6)
_cell_measurement_reflns_used 3610
_cell_measurement_temperature 100(2)
_cell_measurement_theta_max 54.13
_cell_measurement_theta_min 4.31
_cell_volume 3374.2(2)
_computing_cell_refinement 'SAINT V7.23A (Bruker, 2005)'
_computing_data_collection 'APEX2 V2.1-4 (Bruker, 2007)'
_computing_data_reduction 'Bruker SAINT'
_computing_molecular_graphics
;
O. V. Dolomanov, L. J. Bourhis, R. J. Gildea, J. A. K. Howard and H. Puschmann,
OLEX2: a complete structure solution, refinement and analysis program.
J. Appl. Cryst. (2009). 42, 339-341.
;
_computing_publication_material
;
O. V. Dolomanov, L. J. Bourhis, R. J. Gildea, J. A. K. Howard and H. Puschmann,
OLEX2: a complete structure solution, refinement and analysis program.
J. Appl. Cryst. (2009). 42, 339-341.
;
_computing_structure_refinement
;
SHELXL, G.M. Sheldrick, Acta Cryst.
(2008). A64, 112-122
;
_computing_structure_solution
;
XM, G.M. Sheldrick, Acta Cryst.
(2008). A64, 112-122
;
_diffrn_ambient_temperature 100.01
_diffrn_detector_area_resol_mean 8
_diffrn_measured_fraction_theta_full 0.673
_diffrn_measured_fraction_theta_max 0.998
_diffrn_measurement_device_type 'Bruker Kappa APEX CCD area detector'
_diffrn_measurement_method '\w and \f scans'
_diffrn_radiation_monochromator 'MX optics'
_diffrn_radiation_type CuK\a
_diffrn_radiation_wavelength 1.54178
_diffrn_reflns_av_unetI/netI 0.0559
_diffrn_reflns_Laue_measured_fraction_full 0.673
_diffrn_reflns_Laue_measured_fraction_max 0.998
_diffrn_reflns_limit_h_max 20
_diffrn_reflns_limit_h_min -21
_diffrn_reflns_limit_k_max 12
_diffrn_reflns_limit_k_min 0
_diffrn_reflns_limit_l_max 15
_diffrn_reflns_limit_l_min 0
_diffrn_reflns_number 4115
_diffrn_reflns_point_group_measured_fraction_full 0.673
_diffrn_reflns_point_group_measured_fraction_max 0.998
_diffrn_reflns_theta_full 67.679
_diffrn_reflns_theta_max 54.217
_diffrn_reflns_theta_min 2.291
_diffrn_source microsource
_diffrn_standards_number 0
_exptl_absorpt_coefficient_mu 2.067
_exptl_absorpt_correction_T_max 0.750698
_exptl_absorpt_correction_T_min 0.524051
_exptl_absorpt_correction_type multi-scan
_exptl_absorpt_process_details
;
 TWINABS-2008/4 (Bruker,2010) was used for absorption correction.
 
For component 1:
 wR2(int) was 0.1046 before and 0.0682 after correction.
 The Ratio of minimum to maximum transmission not present.
 The \l/2 correction factor is Not present
 
For component 2:
 wR2(int) was 0.1012 before and 0.0678 after correction.
 The Ratio of minimum to maximum transmission is 0.70.
 The \l/2 correction factor is Not present
;
_exptl_crystal_colour yellow
_exptl_crystal_colour_primary yellow
_exptl_crystal_density_diffrn 1.526
_exptl_crystal_description plate
_exptl_crystal_F_000 1576
_exptl_crystal_size_max 0.052
_exptl_crystal_size_mid 0.046
_exptl_crystal_size_min 0.028
_refine_diff_density_max 0.512
_refine_diff_density_min -0.234
_refine_diff_density_rms 0.064
_refine_ls_extinction_method none
_refine_ls_goodness_of_fit_ref 1.086
_refine_ls_hydrogen_treatment constr
_refine_ls_matrix_type full
_refine_ls_number_parameters 504
_refine_ls_number_reflns 4115
_refine_ls_number_restraints 51
_refine_ls_restrained_S_all 1.079
_refine_ls_R_factor_all 0.0758
_refine_ls_R_factor_gt 0.0624
_refine_ls_shift/su_max 0.000
_refine_ls_shift/su_mean 0.000
_refine_ls_structure_factor_coef Fsqd
_refine_ls_weighting_details
;
 w=1/[\s^2^(Fo^2^)+(0.0994P)^2^+4.4386P]
 where P=(Fo^2^+2Fc^2^)/3
;
_refine_ls_weighting_scheme calc
_refine_ls_wR_factor_gt 0.1711
_refine_ls_wR_factor_ref 0.1822
_reflns_Friedel_coverage 0.000
_reflns_number_gt 3416
_reflns_number_total 4115
_reflns_threshold_expression 'I > 2\s(I)'
_cod_data_source_file ja4052763_si_010.cif
_cod_data_source_block n2295
_cod_database_code 4120377
_shelx_space_group_comment
;
The symmetry employed for this shelxl refinement is uniquely defined
by the following loop, which should always be used as a source of
symmetry information in preference to the above space-group names.
They are only intended as comments.
;
_olex2_refinement_description
;
1. Fixed Uiso
 At 1.2 times of:
  H13 of C13, H14 of C14, H15 of C15, H34 of C34, H33 of C33, {H30A,H30B} of
  C30, H29 of C29, H28 of C28, H26 of C26, H25 of C25, {H23A,H23B} of C23, H22
  of C22, H21 of C21, H20 of C20, H19 of C19, H17 of C17, H35 of C35, H36 of
  C36, H11 of C11, H10 of C10, H8 of C8, H7 of C7, H5 of C5, H4 of C4, H2 of C2,
   H1 of C1
 At 1.5 times of:
  {H2SA,H2SB,H2SC} of C2S
2. others
 Fixed Sof: O1(0.5) C31(0.5) C32(0.5) C33(0.5) H33(0.5) C34(0.5) H34(0.5)
 C35(0.5) H35(0.5) C36(0.5) H36(0.5) C37(0.5) N1S(0.5) C1S(0.5) C2S(0.5)
 H2SA(0.5) H2SB(0.5) H2SC(0.5)
3.a Secondary CH2 refined with riding coordinates:
 C23(H23A,H23B), C30(H30A,H30B)
3.b Aromatic/amide H refined with riding coordinates:
 C1(H1), C2(H2), C4(H4), C5(H5), C7(H7), C8(H8), C10(H10), C11(H11), C13(H13),
 C14(H14), C15(H15), C17(H17), C19(H19), C20(H20), C21(H21), C22(H22), C25(H25),
  C26(H26), C28(H28), C29(H29), C33(H33), C34(H34), C35(H35), C36(H36)
3.c Fitted hexagon refined as free rotating group:
 C32(C33,C34,C35,C36,C37)
3.d Idealised Me refined as rotating group:
 C2S(H2SA,H2SB,H2SC)
;
_shelx_estimated_absorpt_t_max 0.944
_shelx_estimated_absorpt_t_min 0.900
_shelxl_version_number 2012-6

loop_
_space_group_symop_operation_xyz
'x, y, z'
'-x, y+1/2, -z+1/2'
'-x, -y, -z'
'x, -y-1/2, z-1/2'

loop_
_atom_site_label
_atom_site_type_symbol
_atom_site_fract_x
_atom_site_fract_y
_atom_site_fract_z
_atom_site_U_iso_or_equiv
_atom_site_adp_type
_atom_site_occupancy
_atom_site_site_symmetry_order
_atom_site_calc_flag
_atom_site_refinement_flags_posn
_atom_site_refinement_flags_adp
_atom_site_refinement_flags_occupancy
_atom_site_disorder_assembly
_atom_site_disorder_group
N1 N 0.0618(2) 0.6127(3) 0.2695(3) 0.0329(11) Uani 1 1 d . . . . .
N2 N 0.2461(2) 1.0409(3) 0.3549(3) 0.0352(11) Uani 1 1 d . . . . .
C1 C 0.1019(3) 0.5893(4) 0.2113(4) 0.0396(14) Uani 1 1 d . . . . .
H1 H 0.0911 0.6207 0.1487 0.048 Uiso 1 1 calc R U . . .
C2 C 0.1577(3) 0.5210(4) 0.2412(4) 0.0393(15) Uani 1 1 d . . . . .
H2 H 0.1854 0.5052 0.1993 0.047 Uiso 1 1 calc R U . . .
C3 C 0.1745(3) 0.4743(4) 0.3327(4) 0.0373(14) Uani 1 1 d . . . . .
C4 C 0.1314(3) 0.4995(4) 0.3900(4) 0.0402(14) Uani 1 1 d . . . . .
H4 H 0.1406 0.4683 0.4525 0.048 Uiso 1 1 calc R U . . .
C5 C 0.0759(3) 0.5689(4) 0.3574(4) 0.0398(15) Uani 1 1 d . . . . .
H5 H 0.0472 0.5859 0.3978 0.048 Uiso 1 1 calc R U . . .
C6 C 0.2381(3) 0.4048(5) 0.3685(5) 0.0435(15) Uani 1 1 d . . . . .
C7 C 0.2668(3) 0.3499(5) 0.3050(5) 0.0444(16) Uani 1 1 d . . . . .
H7 H 0.2446 0.3521 0.2378 0.053 Uiso 1 1 calc R U . . .
C8 C 0.3288(3) 0.2913(5) 0.3400(5) 0.0472(16) Uani 1 1 d . . . . .
H8 H 0.3480 0.2541 0.2956 0.057 Uiso 1 1 calc R U . . .
C9 C 0.3623(3) 0.2860(5) 0.4361(5) 0.0489(17) Uani 1 1 d . . . . .
C10 C 0.3311(3) 0.3376(5) 0.5001(6) 0.0594(18) Uani 1 1 d . . . . .
H10 H 0.3519 0.3320 0.5675 0.071 Uiso 1 1 calc R U . . .
C11 C 0.2703(3) 0.3966(5) 0.4660(5) 0.0565(18) Uani 1 1 d . . . . .
H11 H 0.2503 0.4321 0.5104 0.068 Uiso 1 1 calc R U . . .
C12 C 0.4308(3) 0.2282(5) 0.4727(6) 0.0533(19) Uani 1 1 d . . . . .
C13 C 0.4500(3) 0.1789(5) 0.5641(5) 0.0555(18) Uani 1 1 d . . . . .
H13 H 0.4192 0.1818 0.6034 0.067 Uiso 1 1 calc R U . . .
C14 C 0.5132(3) 0.1260(5) 0.5979(5) 0.0518(18) Uani 1 1 d . . . . .
H14 H 0.5250 0.0925 0.6598 0.062 Uiso 1 1 calc R U . . .
C15 C 0.4592(3) 0.8289(5) 0.5472(5) 0.0501(16) Uani 1 1 d . . . . .
H15 H 0.4283 0.8306 0.5864 0.060 Uiso 1 1 calc R U . . .
C16 C 0.4401(3) 0.8789(5) 0.4574(5) 0.0462(16) Uani 1 1 d . . . . .
C17 C 0.4776(3) 0.2231(5) 0.4195(6) 0.0547(18) Uani 1 1 d . . . . .
H17 H 0.4661 0.2567 0.3576 0.066 Uiso 1 1 calc R U . . .
C18 C 0.3724(3) 0.9347(4) 0.4208(5) 0.0436(16) Uani 1 1 d . . . . .
C19 C 0.3403(3) 0.9470(5) 0.3232(5) 0.0489(17) Uani 1 1 d . . . . .
H19 H 0.3624 0.9194 0.2777 0.059 Uiso 1 1 calc R U . . .
C20 C 0.2774(3) 0.9982(5) 0.2915(5) 0.0451(16) Uani 1 1 d . . . . .
H20 H 0.2554 1.0038 0.2243 0.054 Uiso 1 1 calc R U . . .
C21 C 0.2753(3) 1.0299(4) 0.4489(4) 0.0410(15) Uani 1 1 d . . . . .
H21 H 0.2522 1.0586 0.4927 0.049 Uiso 1 1 calc R U . . .
C22 C 0.3376(3) 0.9786(5) 0.4838(5) 0.0447(15) Uani 1 1 d . . . . .
H22 H 0.3575 0.9725 0.5514 0.054 Uiso 1 1 calc R U . . .
C23 C 0.1755(3) 1.0909(4) 0.3178(4) 0.0352(13) Uani 1 1 d . . . . .
H23A H 0.1732 1.1359 0.2598 0.042 Uiso 1 1 calc R U . . .
H23B H 0.1658 1.1397 0.3675 0.042 Uiso 1 1 calc R U . . .
C24 C 0.1222(3) 0.9987(4) 0.2930(4) 0.0328(13) Uani 1 1 d . . . . .
C25 C 0.1011(3) 0.9572(4) 0.2008(4) 0.0341(13) Uani 1 1 d . . . . .
H25 H 0.1148 0.9928 0.1504 0.041 Uiso 1 1 calc R U . . .
C26 C 0.0598(3) 0.8631(4) 0.1813(4) 0.0349(14) Uani 1 1 d . . . . .
H26 H 0.0451 0.8344 0.1177 0.042 Uiso 1 1 calc R U . . .
C27 C 0.0403(3) 0.8113(4) 0.2551(4) 0.0345(13) Uani 1 1 d . . . . .
C28 C 0.0583(3) 0.8555(4) 0.3457(4) 0.0351(14) Uani 1 1 d . . . . .
H28 H 0.0429 0.8214 0.3952 0.042 Uiso 1 1 calc R U . . .
C29 C 0.0993(3) 0.9505(4) 0.3659(4) 0.0358(14) Uani 1 1 d . . . . .
H29 H 0.1114 0.9818 0.4286 0.043 Uiso 1 1 calc R U . . .
C30 C 0.0066(3) 0.6988(4) 0.2390(4) 0.0384(14) Uani 1 1 d . . . . .
H30A H -0.0272 0.6915 0.2771 0.046 Uiso 1 1 calc R U . . .
H30B H -0.0185 0.6891 0.1701 0.046 Uiso 1 1 calc R U . . .
O1 O 0.5651(5) 0.4600(8) 0.3616(7) 0.067(2) Uani 0.5 1 d . U P A 1
C31 C 0.5358(7) 0.4804(10) 0.4270(10) 0.057(3) Uani 0.5 1 d . U P A 1
C32 C 0.4656(4) 0.5320(8) 0.4029(7) 0.062(3) Uani 0.5 1 d G U P A 1
C33 C 0.4335(5) 0.5626(10) 0.3083(6) 0.068(5) Uani 0.5 1 d G U P A 1
H33 H 0.4555 0.5485 0.2593 0.082 Uiso 0.5 1 calc R U P A 1
C34 C 0.3690(5) 0.6139(10) 0.2853(6) 0.067(4) Uani 0.5 1 d G U P A 1
H34 H 0.3470 0.6348 0.2206 0.081 Uiso 0.5 1 calc R U P A 1
C35 C 0.3366(4) 0.6346(9) 0.3569(8) 0.063(4) Uani 0.5 1 d G U P A 1
H35 H 0.2926 0.6696 0.3412 0.076 Uiso 0.5 1 calc R U P A 1
C36 C 0.3688(5) 0.6040(8) 0.4515(7) 0.065(3) Uani 0.5 1 d G U P A 1
H36 H 0.3467 0.6181 0.5005 0.078 Uiso 0.5 1 calc R U P A 1
C37 C 0.4333(5) 0.5527(8) 0.4745(5) 0.059(3) Uani 0.5 1 d G U P A 1
P2 P 0.22971(11) 0.74182(16) 0.58076(16) 0.0671(6) Uani 1 1 d . . . . .
F7 F 0.2319(3) 0.6098(3) 0.5820(3) 0.0857(14) Uani 1 1 d . . . . .
F8 F 0.1470(2) 0.7380(4) 0.5449(3) 0.0793(13) Uani 1 1 d . . . . .
F9 F 0.2275(3) 0.8735(3) 0.5812(3) 0.0899(15) Uani 1 1 d . . . . .
F10 F 0.3124(2) 0.7457(4) 0.6178(4) 0.1033(17) Uani 1 1 d . . . . .
F11 F 0.2325(3) 0.7430(4) 0.4724(4) 0.1019(17) Uani 1 1 d . . . . .
F12 F 0.22741(19) 0.7411(3) 0.6898(3) 0.0605(10) Uani 1 1 d . . . . .
P1 P 0.11079(8) 0.26515(11) 0.05454(11) 0.0371(4) Uani 1 1 d . . . . .
F1 F 0.11377(17) 0.2362(2) -0.0521(2) 0.0425(8) Uani 1 1 d . . . . .
F2 F 0.05284(17) 0.1714(3) 0.0470(2) 0.0488(9) Uani 1 1 d . . . . .
F3 F 0.10847(16) 0.2926(2) 0.1618(2) 0.0424(8) Uani 1 1 d . . . . .
F4 F 0.16924(17) 0.3577(2) 0.0626(2) 0.0475(9) Uani 1 1 d . . . . .
F5 F 0.05181(18) 0.3540(3) 0.0124(3) 0.0508(9) Uani 1 1 d . . . . .
F6 F 0.17018(17) 0.1751(2) 0.0967(2) 0.0448(9) Uani 1 1 d . . . . .
N1S N 0.4210(9) 0.4883(12) 0.2349(10) 0.086(4) Uani 0.5 1 d . . P B 2
C1S C 0.3968(9) 0.5425(14) 0.2815(12) 0.058(4) Uani 0.5 1 d . . P B 2
C2S C 0.3706(9) 0.6118(13) 0.3458(12) 0.061(4) Uani 0.5 1 d . . P B 2
H2SA H 0.3403 0.6691 0.3082 0.091 Uiso 0.5 1 calc R U P B 2
H2SB H 0.4096 0.6467 0.3931 0.091 Uiso 0.5 1 calc R U P B 2
H2SC H 0.3443 0.5663 0.3792 0.091 Uiso 0.5 1 calc R U P B 2

loop_
_atom_site_aniso_label
_atom_site_aniso_U_11
_atom_site_aniso_U_22
_atom_site_aniso_U_33
_atom_site_aniso_U_23
_atom_site_aniso_U_13
_atom_site_aniso_U_12
N1 0.043(3) 0.016(2) 0.039(3) -0.002(2) 0.010(2) -0.002(2)
N2 0.039(3) 0.017(2) 0.046(3) 0.000(2) 0.008(2) -0.001(2)
C1 0.059(4) 0.026(3) 0.035(3) 0.003(3) 0.014(3) 0.002(3)
C2 0.057(4) 0.021(3) 0.042(4) -0.008(3) 0.019(3) -0.003(3)
C3 0.048(3) 0.017(3) 0.047(4) 0.001(3) 0.013(3) -0.002(3)
C4 0.049(4) 0.028(3) 0.047(4) 0.008(3) 0.018(3) 0.004(3)
C5 0.052(4) 0.024(3) 0.045(4) 0.004(3) 0.017(3) -0.001(3)
C6 0.051(4) 0.023(3) 0.058(4) 0.002(3) 0.017(3) 0.000(3)
C7 0.043(4) 0.026(3) 0.061(4) -0.009(3) 0.009(3) -0.004(3)
C8 0.046(4) 0.028(3) 0.067(5) -0.011(3) 0.016(3) -0.002(3)
C9 0.050(4) 0.027(3) 0.069(5) 0.004(3) 0.015(4) 0.001(3)
C10 0.065(4) 0.051(4) 0.064(5) 0.010(4) 0.019(4) 0.015(4)
C11 0.060(4) 0.051(4) 0.061(5) 0.015(4) 0.022(4) 0.021(4)
C12 0.047(4) 0.018(3) 0.092(6) -0.001(3) 0.013(4) 0.003(3)
C13 0.052(4) 0.031(4) 0.085(5) 0.003(4) 0.022(4) 0.000(3)
C14 0.042(4) 0.027(3) 0.084(5) 0.006(3) 0.014(3) 0.004(3)
C15 0.046(4) 0.037(4) 0.065(5) -0.006(3) 0.012(3) 0.005(3)
C16 0.045(4) 0.022(3) 0.068(5) -0.008(3) 0.008(3) -0.001(3)
C17 0.051(4) 0.041(4) 0.073(5) -0.002(3) 0.019(4) 0.007(3)
C18 0.042(3) 0.020(3) 0.064(5) -0.007(3) 0.009(3) -0.004(3)
C19 0.046(4) 0.038(4) 0.064(5) -0.017(3) 0.017(3) -0.001(3)
C20 0.047(4) 0.043(4) 0.045(4) -0.016(3) 0.011(3) -0.001(3)
C21 0.051(4) 0.024(3) 0.048(4) 0.003(3) 0.013(3) 0.000(3)
C22 0.044(4) 0.034(3) 0.053(4) 0.001(3) 0.007(3) 0.002(3)
C23 0.045(3) 0.020(3) 0.040(3) -0.002(3) 0.012(3) -0.001(3)
C24 0.043(3) 0.017(3) 0.038(3) 0.003(3) 0.010(3) 0.007(2)
C25 0.047(3) 0.020(3) 0.035(3) 0.003(2) 0.012(3) 0.000(3)
C26 0.040(3) 0.023(3) 0.037(3) -0.004(3) 0.004(3) 0.004(3)
C27 0.041(3) 0.023(3) 0.038(4) 0.004(3) 0.009(3) 0.003(3)
C28 0.044(3) 0.024(3) 0.039(4) 0.006(3) 0.014(3) 0.003(3)
C29 0.049(3) 0.022(3) 0.035(3) 0.000(2) 0.011(3) 0.003(3)
C30 0.042(3) 0.017(3) 0.052(4) 0.001(3) 0.007(3) 0.001(3)
O1 0.072(6) 0.067(6) 0.062(6) 0.000(5) 0.017(5) -0.002(5)
C31 0.074(6) 0.035(7) 0.058(7) 0.004(6) 0.012(5) -0.005(5)
C32 0.075(6) 0.051(8) 0.059(6) -0.003(5) 0.015(5) -0.003(5)
C33 0.078(8) 0.066(12) 0.058(7) 0.003(6) 0.016(6) 0.006(8)
C34 0.073(8) 0.061(10) 0.065(8) 0.004(7) 0.014(6) 0.002(7)
C35 0.076(9) 0.043(9) 0.070(7) -0.001(6) 0.019(6) -0.008(7)
C36 0.077(7) 0.046(8) 0.073(7) -0.001(6) 0.023(5) -0.004(6)
C37 0.077(7) 0.040(7) 0.060(7) -0.003(5) 0.020(5) -0.010(5)
P2 0.0940(15) 0.0422(10) 0.0782(16) 0.0178(9) 0.0457(12) 0.0106(10)
F7 0.138(4) 0.044(2) 0.083(3) 0.011(2) 0.043(3) 0.012(2)
F8 0.089(3) 0.092(3) 0.061(3) 0.020(2) 0.026(2) 0.009(3)
F9 0.149(4) 0.042(2) 0.102(4) 0.023(2) 0.074(3) 0.013(2)
F10 0.091(3) 0.088(3) 0.153(5) 0.008(3) 0.071(4) 0.008(3)
F11 0.166(5) 0.074(3) 0.095(4) 0.024(3) 0.084(4) 0.023(3)
F12 0.076(2) 0.045(2) 0.063(3) 0.0077(18) 0.024(2) 0.003(2)
P1 0.0502(9) 0.0230(8) 0.0376(9) 0.0036(6) 0.0113(7) -0.0015(7)
F1 0.060(2) 0.0313(17) 0.036(2) 0.0035(14) 0.0134(16) -0.0018(16)
F2 0.058(2) 0.0342(19) 0.051(2) 0.0027(15) 0.0099(17) -0.0114(16)
F3 0.058(2) 0.0269(16) 0.0419(19) 0.0014(15) 0.0128(16) -0.0015(15)
F4 0.061(2) 0.0307(18) 0.054(2) -0.0011(16) 0.0203(17) -0.0107(16)
F5 0.060(2) 0.0386(19) 0.056(2) 0.0114(16) 0.0188(17) 0.0121(17)
F6 0.056(2) 0.0305(18) 0.047(2) 0.0076(15) 0.0143(16) 0.0071(15)
N1S 0.128(13) 0.075(10) 0.069(9) 0.001(8) 0.050(9) 0.008(9)
C1S 0.079(12) 0.043(9) 0.047(10) 0.019(8) 0.009(9) -0.009(11)
C2S 0.095(13) 0.043(9) 0.055(10) -0.009(8) 0.039(9) -0.021(9)

loop_
_atom_type_symbol
_atom_type_description
_atom_type_scat_dispersion_real
_atom_type_scat_dispersion_imag
_atom_type_scat_source
C C 0.0181 0.0091 'International Tables Vol C Tables 4.2.6.8 and 6.1.1.4'
H H 0.0000 0.0000 'International Tables Vol C Tables 4.2.6.8 and 6.1.1.4'
F F 0.0727 0.0534 'International Tables Vol C Tables 4.2.6.8 and 6.1.1.4'
N N 0.0311 0.0180 'International Tables Vol C Tables 4.2.6.8 and 6.1.1.4'
O O 0.0492 0.0322 'International Tables Vol C Tables 4.2.6.8 and 6.1.1.4'
P P 0.2955 0.4335 'International Tables Vol C Tables 4.2.6.8 and 6.1.1.4'

loop_
_geom_angle_atom_site_label_1
_geom_angle_atom_site_label_2
_geom_angle_atom_site_label_3
_geom_angle
_geom_angle_site_symmetry_1
_geom_angle_site_symmetry_3
C1 N1 C30 119.1(5) . .
C5 N1 C1 120.6(5) . .
C5 N1 C30 119.9(5) . .
C20 N2 C23 119.0(5) . .
C21 N2 C20 120.0(5) . .
C21 N2 C23 120.7(5) . .
N1 C1 H1 119.6 . .
N1 C1 C2 120.7(5) . .
C2 C1 H1 119.6 . .
C1 C2 H2 119.7 . .
C1 C2 C3 120.5(5) . .
C3 C2 H2 119.7 . .
C2 C3 C6 120.9(5) . .
C4 C3 C2 116.9(5) . .
C4 C3 C6 122.1(5) . .
C3 C4 H4 119.6 . .
C5 C4 C3 120.9(5) . .
C5 C4 H4 119.6 . .
N1 C5 C4 120.4(5) . .
N1 C5 H5 119.8 . .
C4 C5 H5 119.8 . .
C7 C6 C3 121.0(6) . .
C11 C6 C3 120.3(6) . .
C11 C6 C7 118.7(6) . .
C6 C7 H7 120.1 . .
C6 C7 C8 119.8(6) . .
C8 C7 H7 120.1 . .
C7 C8 H8 119.0 . .
C9 C8 C7 121.9(6) . .
C9 C8 H8 119.0 . .
C8 C9 C10 117.7(6) . .
C8 C9 C12 121.6(6) . .
C10 C9 C12 120.7(6) . .
C9 C10 H10 119.7 . .
C11 C10 C9 120.6(7) . .
C11 C10 H10 119.7 . .
C6 C11 C10 121.1(6) . .
C6 C11 H11 119.4 . .
C10 C11 H11 119.4 . .
C13 C12 C9 120.9(6) . .
C17 C12 C9 121.8(7) . .
C17 C12 C13 117.3(6) . .
C12 C13 H13 119.6 . .
C14 C13 C12 120.9(6) . .
C14 C13 H13 119.6 . .
C13 C14 H14 119.5 . .
C13 C14 C16 121.1(6) . 3_666
C16 C14 H14 119.5 3_666 .
C16 C15 H15 119.5 . .
C17 C15 H15 119.5 3_666 .
C17 C15 C16 120.9(6) 3_666 .
C14 C16 C18 120.9(6) 3_666 .
C15 C16 C14 117.7(6) . 3_666
C15 C16 C18 121.4(6) . .
C12 C17 C15 122.2(7) . 3_666
C12 C17 H17 118.9 . .
C15 C17 H17 118.9 3_666 .
C19 C18 C16 122.3(6) . .
C19 C18 C22 116.6(6) . .
C22 C18 C16 121.1(6) . .
C18 C19 H19 119.5 . .
C20 C19 C18 120.9(6) . .
C20 C19 H19 119.5 . .
N2 C20 C19 120.5(6) . .
N2 C20 H20 119.8 . .
C19 C20 H20 119.8 . .
N2 C21 H21 119.2 . .
N2 C21 C22 121.5(6) . .
C22 C21 H21 119.2 . .
C18 C22 H22 119.8 . .
C21 C22 C18 120.4(6) . .
C21 C22 H22 119.8 . .
N2 C23 H23A 109.9 . .
N2 C23 H23B 109.9 . .
N2 C23 C24 108.8(4) . .
H23A C23 H23B 108.3 . .
C24 C23 H23A 109.9 . .
C24 C23 H23B 109.9 . .
C25 C24 C23 120.2(5) . .
C25 C24 C29 120.2(5) . .
C29 C24 C23 119.4(5) . .
C24 C25 H25 120.0 . .
C24 C25 C26 119.9(5) . .
C26 C25 H25 120.0 . .
C25 C26 H26 120.1 . .
C27 C26 C25 119.7(5) . .
C27 C26 H26 120.1 . .
C26 C27 C30 120.0(5) . .
C28 C27 C26 120.3(5) . .
C28 C27 C30 119.3(5) . .
C27 C28 H28 119.8 . .
C27 C28 C29 120.4(5) . .
C29 C28 H28 119.8 . .
C24 C29 C28 119.2(5) . .
C24 C29 H29 120.4 . .
C28 C29 H29 120.4 . .
N1 C30 C27 108.6(4) . .
N1 C30 H30A 110.0 . .
N1 C30 H30B 110.0 . .
C27 C30 H30A 110.0 . .
C27 C30 H30B 110.0 . .
H30A C30 H30B 108.4 . .
O1 C31 C32 120.8(11) . .
O1 C31 C37 121.3(13) . 3_666
C37 C31 C32 117.7(11) 3_666 .
C33 C32 C31 119.4(8) . .
C33 C32 C37 120.0 . .
C37 C32 C31 120.6(8) . .
C32 C33 H33 120.0 . .
C32 C33 C34 120.0 . .
C34 C33 H33 120.0 . .
C33 C34 H34 120.0 . .
C33 C34 C35 120.0 . .
C35 C34 H34 120.0 . .
C34 C35 H35 120.0 . .
C34 C35 C36 120.0 . .
C36 C35 H35 120.0 . .
C35 C36 H36 120.0 . .
C37 C36 C35 120.0 . .
C37 C36 H36 120.0 . .
C32 C37 C31 121.6(9) . 3_666
C36 C37 C31 118.4(9) . 3_666
C36 C37 C32 120.0 . .
F8 P2 F7 89.9(3) . .
F8 P2 F10 179.4(3) . .
F9 P2 F7 179.1(3) . .
F9 P2 F8 90.1(3) . .
F9 P2 F10 89.8(3) . .
F10 P2 F7 90.2(3) . .
F11 P2 F7 90.7(3) . .
F11 P2 F8 90.0(3) . .
F11 P2 F9 90.2(3) . .
F11 P2 F10 90.6(3) . .
F11 P2 F12 179.6(3) . .
F12 P2 F7 89.5(2) . .
F12 P2 F8 90.3(2) . .
F12 P2 F9 89.6(2) . .
F12 P2 F10 89.1(3) . .
F1 P1 F2 90.08(18) . .
F1 P1 F3 179.20(19) . .
F1 P1 F4 89.97(18) . .
F1 P1 F6 89.64(18) . .
F3 P1 F2 89.77(17) . .
F3 P1 F4 90.17(17) . .
F3 P1 F6 89.57(17) . .
F4 P1 F2 179.4(2) . .
F4 P1 F6 89.76(18) . .
F5 P1 F1 90.17(19) . .
F5 P1 F2 90.21(18) . .
F5 P1 F3 90.62(19) . .
F5 P1 F4 90.40(18) . .
F5 P1 F6 179.7(2) . .
F6 P1 F2 89.63(18) . .
N1S C1S C2S 176.1(19) . .
C1S C2S H2SA 109.5 . .
C1S C2S H2SB 109.5 . .
C1S C2S H2SC 109.5 . .
H2SA C2S H2SB 109.5 . .
H2SA C2S H2SC 109.5 . .
H2SB C2S H2SC 109.5 . .

loop_
_geom_bond_atom_site_label_1
_geom_bond_atom_site_label_2
_geom_bond_distance
_geom_bond_site_symmetry_2
N1 C1 1.346(7) .
N1 C5 1.333(7) .
N1 C30 1.496(7) .
N2 C20 1.349(7) .
N2 C21 1.328(7) .
N2 C23 1.497(7) .
C1 H1 0.9500 .
C1 C2 1.362(8) .
C2 H2 0.9500 .
C2 C3 1.391(8) .
C3 C4 1.387(8) .
C3 C6 1.497(8) .
C4 H4 0.9500 .
C4 C5 1.370(8) .
C5 H5 0.9500 .
C6 C7 1.383(9) .
C6 C11 1.380(9) .
C7 H7 0.9500 .
C7 C8 1.398(8) .
C8 H8 0.9500 .
C8 C9 1.366(9) .
C9 C10 1.402(9) .
C9 C12 1.501(9) .
C10 H10 0.9500 .
C10 C11 1.380(9) .
C11 H11 0.9500 .
C12 C13 1.403(10) .
C12 C17 1.372(10) .
C13 H13 0.9500 .
C13 C14 1.383(9) .
C14 H14 0.9500 .
C14 C16 1.394(9) 3_666
C15 H15 0.9500 .
C15 C16 1.386(9) .
C15 C17 1.378(8) 3_666
C16 C14 1.394(9) 3_666
C16 C18 1.477(8) .
C17 C15 1.378(8) 3_666
C17 H17 0.9500 .
C18 C19 1.385(9) .
C18 C22 1.399(9) .
C19 H19 0.9500 .
C19 C20 1.367(8) .
C20 H20 0.9500 .
C21 H21 0.9500 .
C21 C22 1.360(8) .
C22 H22 0.9500 .
C23 H23A 0.9900 .
C23 H23B 0.9900 .
C23 C24 1.518(7) .
C24 C25 1.377(8) .
C24 C29 1.390(8) .
C25 H25 0.9500 .
C25 C26 1.391(7) .
C26 H26 0.9500 .
C26 C27 1.385(8) .
C27 C28 1.366(8) .
C27 C30 1.510(7) .
C28 H28 0.9500 .
C28 C29 1.397(8) .
C29 H29 0.9500 .
C30 H30A 0.9900 .
C30 H30B 0.9900 .
O1 C31 1.270(16) .
C31 C32 1.491(16) .
C31 C37 1.44(2) 3_666
C32 C33 1.3900 .
C32 C37 1.3900 .
C33 H33 0.9500 .
C33 C34 1.3900 .
C34 H34 0.9500 .
C34 C35 1.3900 .
C35 H35 0.9500 .
C35 C36 1.3900 .
C36 H36 0.9500 .
C36 C37 1.3900 .
C37 C31 1.442(16) 3_666
P2 F7 1.598(4) .
P2 F8 1.596(5) .
P2 F9 1.595(4) .
P2 F10 1.597(5) .
P2 F11 1.582(5) .
P2 F12 1.590(4) .
P1 F1 1.598(3) .
P1 F2 1.607(3) .
P1 F3 1.600(3) .
P1 F4 1.603(3) .
P1 F5 1.590(3) .
P1 F6 1.605(3) .
N1S C1S 1.14(2) .
C1S C2S 1.46(2) .
C2S H2SA 0.9800 .
C2S H2SB 0.9800 .
C2S H2SC 0.9800 .

loop_
_geom_torsion_atom_site_label_1
_geom_torsion_atom_site_label_2
_geom_torsion_atom_site_label_3
_geom_torsion_atom_site_label_4
_geom_torsion
_geom_torsion_site_symmetry_1
_geom_torsion_site_symmetry_4
N1 C1 C2 C3 -0.1(8) . .
N2 C21 C22 C18 -0.6(8) . .
N2 C23 C24 C25 -92.9(6) . .
N2 C23 C24 C29 81.8(6) . .
C1 N1 C5 C4 0.2(8) . .
C1 N1 C30 C27 -76.8(6) . .
C1 C2 C3 C4 0.8(8) . .
C1 C2 C3 C6 -176.3(5) . .
C2 C3 C4 C5 -1.1(8) . .
C2 C3 C6 C7 -25.1(8) . .
C2 C3 C6 C11 153.2(6) . .
C3 C4 C5 N1 0.6(8) . .
C3 C6 C7 C8 175.9(5) . .
C3 C6 C11 C10 -176.5(6) . .
C4 C3 C6 C7 158.0(5) . .
C4 C3 C6 C11 -23.8(8) . .
C5 N1 C1 C2 -0.4(8) . .
C5 N1 C30 C27 96.0(6) . .
C6 C3 C4 C5 176.0(5) . .
C6 C7 C8 C9 0.1(9) . .
C7 C6 C11 C10 1.8(9) . .
C7 C8 C9 C10 2.8(9) . .
C7 C8 C9 C12 -176.5(5) . .
C8 C9 C10 C11 -3.3(10) . .
C8 C9 C12 C13 -150.6(6) . .
C8 C9 C12 C17 30.6(9) . .
C9 C10 C11 C6 1.1(10) . .
C9 C12 C13 C14 -179.8(6) . .
C9 C12 C17 C15 179.5(6) . 3_666
C10 C9 C12 C13 30.1(9) . .
C10 C9 C12 C17 -148.7(6) . .
C11 C6 C7 C8 -2.4(9) . .
C12 C9 C10 C11 175.9(6) . .
C12 C13 C14 C16 0.6(9) . 3_666
C13 C12 C17 C15 0.7(9) . 3_666
C14 C16 C18 C19 25.0(8) 3_666 .
C14 C16 C18 C22 -154.6(6) 3_666 .
C15 C16 C18 C19 -154.4(6) . .
C15 C16 C18 C22 26.0(8) . .
C16 C18 C19 C20 179.5(6) . .
C16 C18 C22 C21 179.8(5) . .
C17 C12 C13 C14 -1.0(9) . .
C17 C15 C16 C14 0.4(9) 3_666 3_666
C17 C15 C16 C18 179.8(5) 3_666 .
C18 C19 C20 N2 2.0(9) . .
C19 C18 C22 C21 0.2(8) . .
C20 N2 C21 C22 1.7(8) . .
C20 N2 C23 C24 78.3(6) . .
C21 N2 C20 C19 -2.4(8) . .
C21 N2 C23 C24 -96.0(6) . .
C22 C18 C19 C20 -0.9(9) . .
C23 N2 C20 C19 -176.7(5) . .
C23 N2 C21 C22 175.9(5) . .
C23 C24 C25 C26 171.2(5) . .
C23 C24 C29 C28 -170.7(5) . .
C24 C25 C26 C27 -0.2(8) . .
C25 C24 C29 C28 4.0(7) . .
C25 C26 C27 C28 3.4(8) . .
C25 C26 C27 C30 -169.1(5) . .
C26 C27 C28 C29 -2.9(8) . .
C26 C27 C30 N1 92.5(6) . .
C27 C28 C29 C24 -0.8(8) . .
C28 C27 C30 N1 -80.1(6) . .
C29 C24 C25 C26 -3.5(8) . .
C30 N1 C1 C2 172.4(5) . .
C30 N1 C5 C4 -172.6(5) . .
C30 C27 C28 C29 169.7(5) . .
O1 C31 C32 C33 -2.9(15) . .
O1 C31 C32 C37 179.1(10) . .
C31 C32 C33 C34 -178.1(10) . .
C31 C32 C37 C31 -3.5(15) . 3_666
C31 C32 C37 C36 178.0(11) . .
C32 C33 C34 C35 0.0 . .
C33 C32 C37 C31 178.4(10) . 3_666
C33 C32 C37 C36 0.0 . .
C33 C34 C35 C36 0.0 . .
C34 C35 C36 C37 0.0 . .
C35 C36 C37 C31 -178.5(10) . 3_666
C35 C36 C37 C32 0.0 . .
C37 C31 C32 C33 -178.5(15) 3_666 .
C37 C31 C32 C37 3.4(14) 3_666 .
C37 C32 C33 C34 0.0 . .
